data_7110162
loop_
_publ_author_name
'Pengfei Ai'
'Andreas A. Danopoulos'
'Pierre Braunstein'
'Kirill Yu. Monakhovc'

_publ_section_title
;
 A novel, rigid diphosphine with an active NHC spacer; di- and trinuclear
 complexes of d10 coinage metals
;
_journal_name_full Chem.Commun.
_journal_page_first 103
_journal_paper_doi 10.1039/c3cc47370h
_journal_volume 50
_journal_year 2013
_chemical_formula_moiety 'C19 H39 N2 P2, C F3 O3 S'
_chemical_formula_sum 'C20 H39 F3 N2 O3 P2 S'
_chemical_formula_weight 506.53
_chemical_name_systematic
;
 ?
;
_space_group_IT_number 14
_symmetry_cell_setting monoclinic
_symmetry_space_group_name_Hall '-P 2ybc'
_symmetry_space_group_name_H-M 'P 1 21/c 1'
_atom_sites_solution_hydrogens geom
_atom_sites_solution_primary direct
_atom_sites_solution_secondary difmap
_audit_creation_method SHELXL-97
_cell_angle_alpha 90.00
_cell_angle_beta 93.356(3)
_cell_angle_gamma 90.00
_cell_formula_units_Z 4
_cell_length_a 11.9434(18)
_cell_length_b 11.9397(18)
_cell_length_c 20.730(3)
_cell_measurement_reflns_used 2691
_cell_measurement_temperature 173(2)
_cell_measurement_theta_max 25.60
_cell_measurement_theta_min 2.41
_cell_volume 2951.0(8)
_computing_cell_refinement 'Bruker SAINT'
_computing_data_collection 'Bruker APEX2'
_computing_data_reduction 'Bruker SAINT'
_computing_molecular_graphics 'Bruker SHELXTL'
_computing_publication_material 'Bruker SHELXTL'
_computing_structure_refinement 'SHELXL-97 (Sheldrick, 2008)'
_computing_structure_solution 'SHELXS-97 (Sheldrick 2008)'
_diffrn_ambient_temperature 173(2)
_diffrn_measured_fraction_theta_full 0.995
_diffrn_measured_fraction_theta_max 0.995
_diffrn_measurement_device_type 'Bruker APEX-II CCD'
_diffrn_measurement_method '\f and \w scans'
_diffrn_radiation_monochromator triumph
_diffrn_radiation_source 'sealed tube'
_diffrn_radiation_type MoK\a
_diffrn_radiation_wavelength 0.71073
_diffrn_reflns_av_R_equivalents 0.0703
_diffrn_reflns_av_sigmaI/netI 0.0957
_diffrn_reflns_limit_h_max 12
_diffrn_reflns_limit_h_min -15
_diffrn_reflns_limit_k_max 11
_diffrn_reflns_limit_k_min -15
_diffrn_reflns_limit_l_max 27
_diffrn_reflns_limit_l_min -27
_diffrn_reflns_number 20827
_diffrn_reflns_theta_full 28.14
_diffrn_reflns_theta_max 28.14
_diffrn_reflns_theta_min 1.71
_exptl_absorpt_coefficient_mu 0.257
_exptl_absorpt_correction_T_max 0.9747
_exptl_absorpt_correction_T_min 0.9385
_exptl_absorpt_correction_type multi-scan
_exptl_absorpt_process_details sadabs
_exptl_crystal_colour colourless
_exptl_crystal_density_diffrn 1.140
_exptl_crystal_density_method 'not measured'
_exptl_crystal_description plate
_exptl_crystal_F_000 1080
_exptl_crystal_size_max 0.25
_exptl_crystal_size_mid 0.20
_exptl_crystal_size_min 0.10
_platon_squeeze_details
;
The residual electron density was assigned to half a molecule of the
tetrahydrofuran [85/4= 21 e per asymmetric unit; half a molecule of 
C4H8O1 would give 20 e]. 
;
_refine_diff_density_max 0.474
_refine_diff_density_min -0.297
_refine_diff_density_rms 0.075
_refine_ls_extinction_method none
_refine_ls_goodness_of_fit_ref 1.018
_refine_ls_hydrogen_treatment constr
_refine_ls_matrix_type full
_refine_ls_number_parameters 292
_refine_ls_number_reflns 7188
_refine_ls_number_restraints 0
_refine_ls_restrained_S_all 1.018
_refine_ls_R_factor_all 0.1344
_refine_ls_R_factor_gt 0.0806
_refine_ls_shift/su_max 0.001
_refine_ls_shift/su_mean 0.000
_refine_ls_structure_factor_coef Fsqd
_refine_ls_weighting_details 'calc w=1/[\s^2^(Fo^2^)+(0.0887P)^2^+2.3197P] where P=(Fo^2^+2Fc^2^)/3'
_refine_ls_weighting_scheme calc
_refine_ls_wR_factor_gt 0.1835
_refine_ls_wR_factor_ref 0.2026
_reflns_number_gt 4281
_reflns_number_total 7188
_reflns_threshold_expression I>2\s(I)
_cod_data_source_file c3cc47370h.txt
_cod_data_source_block pbpa130723
_cod_original_cell_volume 2951.1(8)
_cod_original_sg_symbol_H-M 'P 21/c'
_cod_database_code 7110162

loop_
_symmetry_equiv_pos_as_xyz
'x, y, z'
'-x, y+1/2, -z+1/2'
'-x, -y, -z'
'x, -y-1/2, z-1/2'

loop_
_atom_site_label
_atom_site_type_symbol
_atom_site_fract_x
_atom_site_fract_y
_atom_site_fract_z
_atom_site_U_iso_or_equiv
_atom_site_adp_type
_atom_site_occupancy
_atom_site_symmetry_multiplicity
_atom_site_calc_flag
_atom_site_refinement_flags
_atom_site_disorder_assembly
_atom_site_disorder_group
C1 C 0.6853(3) 0.1823(3) 0.82283(17) 0.0258(7) Uani 1 1 d . A .
H1 H 0.6643 0.1684 0.7786 0.031 Uiso 1 1 calc R . .
C2 C 0.6933(3) 0.2549(3) 0.91994(17) 0.0337(9) Uani 1 1 d . A .
H2 H 0.6780 0.3009 0.9558 0.040 Uiso 1 1 calc R . .
C3 C 0.7712(3) 0.1754(3) 0.91892(18) 0.0341(9) Uani 1 1 d . A .
H3 H 0.8216 0.1545 0.9540 0.041 Uiso 1 1 calc R . .
C4 C 0.5808(3) 0.4841(3) 0.83757(19) 0.0351(9) Uani 1 1 d . . .
C5 C 0.6965(4) 0.4850(4) 0.8096(2) 0.0540(12) Uani 1 1 d . . .
H5A H 0.6917 0.4501 0.7668 0.081 Uiso 1 1 calc R . .
H5B H 0.7496 0.4431 0.8383 0.081 Uiso 1 1 calc R . .
H5C H 0.7225 0.5625 0.8059 0.081 Uiso 1 1 calc R . .
C6 C 0.5013(4) 0.5601(4) 0.7963(2) 0.0529(12) Uani 1 1 d . . .
H6A H 0.5344 0.6350 0.7936 0.079 Uiso 1 1 calc R . .
H6B H 0.4291 0.5654 0.8163 0.079 Uiso 1 1 calc R . .
H6C H 0.4897 0.5285 0.7528 0.079 Uiso 1 1 calc R . .
C7 C 0.5912(4) 0.5323(4) 0.9070(2) 0.0538(12) Uani 1 1 d . . .
H7A H 0.6307 0.6042 0.9068 0.081 Uiso 1 1 calc R . .
H7B H 0.6333 0.4798 0.9355 0.081 Uiso 1 1 calc R . .
H7C H 0.5162 0.5434 0.9227 0.081 Uiso 1 1 calc R . .
C8 C 0.4099(3) 0.3050(3) 0.8791(2) 0.0353(9) Uani 1 1 d . . .
C9 C 0.3728(8) 0.1860(9) 0.8550(4) 0.0499(11) Uani 0.55 1 d P A 1
H9A H 0.4385 0.1367 0.8551 0.075 Uiso 0.55 1 calc PR A 1
H9B H 0.3384 0.1914 0.8110 0.075 Uiso 0.55 1 calc PR A 1
H9C H 0.3183 0.1551 0.8837 0.075 Uiso 0.55 1 calc PR A 1
C10 C 0.3078(9) 0.3823(9) 0.8611(5) 0.0499(11) Uani 0.55 1 d P A 1
H10A H 0.2399 0.3497 0.8777 0.075 Uiso 0.55 1 calc PR A 1
H10B H 0.2983 0.3893 0.8140 0.075 Uiso 0.55 1 calc PR A 1
H10C H 0.3210 0.4565 0.8803 0.075 Uiso 0.55 1 calc PR A 1
C11 C 0.4331(8) 0.3031(8) 0.9499(5) 0.0499(11) Uani 0.55 1 d P A 1
H11A H 0.3629 0.2914 0.9712 0.075 Uiso 0.55 1 calc PR A 1
H11B H 0.4664 0.3747 0.9640 0.075 Uiso 0.55 1 calc PR A 1
H11C H 0.4854 0.2421 0.9614 0.075 Uiso 0.55 1 calc PR A 1
C9B C 0.4029(10) 0.1774(11) 0.8816(6) 0.0499(11) Uani 0.45 1 d P A 2
H9D H 0.4672 0.1480 0.9079 0.075 Uiso 0.45 1 calc PR A 2
H9E H 0.4036 0.1471 0.8377 0.075 Uiso 0.45 1 calc PR A 2
H9F H 0.3332 0.1552 0.9009 0.075 Uiso 0.45 1 calc PR A 2
C10B C 0.3062(12) 0.3562(11) 0.8430(6) 0.0499(11) Uani 0.45 1 d P A 2
H10D H 0.2391 0.3374 0.8658 0.075 Uiso 0.45 1 calc PR A 2
H10E H 0.2989 0.3261 0.7990 0.075 Uiso 0.45 1 calc PR A 2
H10F H 0.3145 0.4378 0.8413 0.075 Uiso 0.45 1 calc PR A 2
C11B C 0.4171(10) 0.3517(10) 0.9495(6) 0.0499(11) Uani 0.45 1 d P A 2
H11D H 0.3579 0.3179 0.9739 0.075 Uiso 0.45 1 calc PR A 2
H11E H 0.4075 0.4332 0.9485 0.075 Uiso 0.45 1 calc PR A 2
H11F H 0.4905 0.3333 0.9705 0.075 Uiso 0.45 1 calc PR A 2
C12 C 0.9850(3) 0.0716(4) 0.82632(19) 0.0412(10) Uani 1 1 d . . .
C13 C 0.9783(4) 0.1899(5) 0.7982(3) 0.0794(19) Uani 1 1 d . . .
H13A H 0.9368 0.2383 0.8266 0.119 Uiso 1 1 calc R . .
H13B H 0.9396 0.1877 0.7552 0.119 Uiso 1 1 calc R . .
H13C H 1.0542 0.2195 0.7948 0.119 Uiso 1 1 calc R . .
C14 C 1.0521(4) -0.0037(7) 0.7832(3) 0.089(2) Uani 1 1 d . . .
H14A H 1.1286 0.0254 0.7816 0.134 Uiso 1 1 calc R . .
H14B H 1.0162 -0.0050 0.7395 0.134 Uiso 1 1 calc R . .
H14C H 1.0547 -0.0799 0.8009 0.134 Uiso 1 1 calc R . .
C15 C 1.0471(4) 0.0784(5) 0.8929(2) 0.0606(14) Uani 1 1 d . . .
H15A H 1.0593 0.0026 0.9101 0.091 Uiso 1 1 calc R . .
H15B H 1.0023 0.1215 0.9222 0.091 Uiso 1 1 calc R . .
H15C H 1.1197 0.1153 0.8889 0.091 Uiso 1 1 calc R . .
C16 C 0.8155(3) -0.1010(3) 0.8774(2) 0.0376(9) Uani 1 1 d . . .
C17 C 0.8714(5) -0.2032(4) 0.8488(3) 0.0696(16) Uani 1 1 d . . .
H17A H 0.8473 -0.2710 0.8707 0.104 Uiso 1 1 calc R . .
H17B H 0.9531 -0.1958 0.8548 0.104 Uiso 1 1 calc R . .
H17C H 0.8498 -0.2083 0.8025 0.104 Uiso 1 1 calc R . .
C18 C 0.8557(5) -0.0920(5) 0.9484(2) 0.0684(16) Uani 1 1 d . . .
H18A H 0.8169 -0.0299 0.9685 0.103 Uiso 1 1 calc R . .
H18B H 0.9368 -0.0783 0.9518 0.103 Uiso 1 1 calc R . .
H18C H 0.8393 -0.1621 0.9707 0.103 Uiso 1 1 calc R . .
C19 C 0.6889(4) -0.1186(5) 0.8727(3) 0.0719(17) Uani 1 1 d . . .
H19A H 0.6626 -0.1257 0.8272 0.108 Uiso 1 1 calc R . .
H19B H 0.6521 -0.0544 0.8919 0.108 Uiso 1 1 calc R . .
H19C H 0.6706 -0.1870 0.8960 0.108 Uiso 1 1 calc R . .
C20 C 0.6500(4) 0.1525(4) 0.1056(2) 0.0443(10) Uani 1 1 d . . .
N1 N 0.6383(2) 0.2584(3) 0.85874(14) 0.0287(7) Uani 1 1 d . . .
N2 N 0.7659(2) 0.1276(3) 0.85684(14) 0.0275(7) Uani 1 1 d . . .
O1 O 0.8402(2) 0.2174(3) 0.07166(16) 0.0555(9) Uani 1 1 d . . .
O2 O 0.7677(3) 0.2957(3) 0.16919(15) 0.0651(10) Uani 1 1 d . . .
O3 O 0.6867(3) 0.3486(2) 0.06455(14) 0.0487(8) Uani 1 1 d . . .
F1 F 0.6946(3) 0.0665(3) 0.13944(17) 0.0838(10) Uani 1 1 d . . .
F2 F 0.6192(3) 0.1114(3) 0.04795(15) 0.0861(11) Uani 1 1 d . . .
F3 F 0.5594(3) 0.1802(3) 0.13431(19) 0.0955(12) Uani 1 1 d . . .
P1 P 0.52432(8) 0.34117(8) 0.82449(4) 0.0273(2) Uani 1 1 d . A .
P2 P 0.83935(8) 0.01648(9) 0.82023(5) 0.0299(2) Uani 1 1 d . A .
S1 S 0.74798(8) 0.26655(9) 0.10294(5) 0.0361(3) Uani 1 1 d . . .

loop_
_atom_site_aniso_label
_atom_site_aniso_U_11
_atom_site_aniso_U_22
_atom_site_aniso_U_33
_atom_site_aniso_U_23
_atom_site_aniso_U_13
_atom_site_aniso_U_12
C1 0.0296(18) 0.0237(18) 0.0239(17) -0.0009(14) -0.0011(14) 0.0022(14)
C2 0.044(2) 0.037(2) 0.0191(17) -0.0058(16) -0.0018(15) 0.0053(17)
C3 0.040(2) 0.040(2) 0.0225(18) -0.0037(17) -0.0034(15) 0.0023(17)
C4 0.040(2) 0.029(2) 0.037(2) 0.0011(17) 0.0050(17) 0.0003(16)
C5 0.049(3) 0.048(3) 0.067(3) 0.003(2) 0.018(2) -0.007(2)
C6 0.062(3) 0.035(2) 0.061(3) 0.011(2) 0.003(2) 0.011(2)
C7 0.077(3) 0.035(3) 0.049(3) -0.008(2) 0.006(2) -0.008(2)
C8 0.031(2) 0.036(2) 0.040(2) -0.0056(18) 0.0075(17) -0.0022(16)
C9 0.047(2) 0.053(3) 0.050(3) -0.008(3) 0.0138(19) -0.005(2)
C10 0.047(2) 0.053(3) 0.050(3) -0.008(3) 0.0138(19) -0.005(2)
C11 0.047(2) 0.053(3) 0.050(3) -0.008(3) 0.0138(19) -0.005(2)
C9B 0.047(2) 0.053(3) 0.050(3) -0.008(3) 0.0138(19) -0.005(2)
C10B 0.047(2) 0.053(3) 0.050(3) -0.008(3) 0.0138(19) -0.005(2)
C11B 0.047(2) 0.053(3) 0.050(3) -0.008(3) 0.0138(19) -0.005(2)
C12 0.029(2) 0.062(3) 0.034(2) 0.011(2) 0.0072(16) -0.0014(19)
C13 0.046(3) 0.102(5) 0.090(4) 0.043(4) 0.001(3) -0.022(3)
C14 0.043(3) 0.152(7) 0.074(4) -0.025(4) 0.020(3) 0.020(4)
C15 0.029(2) 0.095(4) 0.058(3) 0.002(3) -0.004(2) -0.012(2)
C16 0.035(2) 0.030(2) 0.047(2) 0.0017(18) -0.0012(18) -0.0003(16)
C17 0.087(4) 0.039(3) 0.082(4) -0.002(3) 0.000(3) 0.018(3)
C18 0.108(5) 0.056(3) 0.040(3) 0.018(2) -0.001(3) -0.011(3)
C19 0.046(3) 0.067(4) 0.102(4) 0.035(3) -0.001(3) -0.010(3)
C20 0.045(2) 0.046(3) 0.042(2) 0.001(2) 0.002(2) -0.007(2)
N1 0.0343(16) 0.0292(17) 0.0224(15) -0.0044(13) 0.0005(12) 0.0033(13)
N2 0.0300(16) 0.0270(16) 0.0255(15) -0.0036(13) 0.0005(12) 0.0008(12)
O1 0.0347(16) 0.068(2) 0.064(2) -0.0042(18) 0.0095(15) 0.0020(15)
O2 0.081(2) 0.077(3) 0.0355(17) -0.0121(17) -0.0155(17) -0.006(2)
O3 0.066(2) 0.0372(17) 0.0423(17) -0.0003(14) -0.0022(15) 0.0075(15)
F1 0.112(3) 0.0526(19) 0.086(2) 0.0298(17) -0.004(2) -0.0111(18)
F2 0.120(3) 0.078(2) 0.0577(19) -0.0104(17) -0.0143(18) -0.047(2)
F3 0.0578(19) 0.109(3) 0.124(3) -0.008(2) 0.041(2) -0.0168(19)
P1 0.0307(5) 0.0293(5) 0.0215(4) -0.0026(4) -0.0012(4) 0.0047(4)
P2 0.0269(5) 0.0361(5) 0.0265(5) -0.0034(4) 0.0000(4) 0.0072(4)
S1 0.0372(5) 0.0393(6) 0.0311(5) -0.0030(4) -0.0029(4) -0.0001(4)

loop_
_atom_type_symbol
_atom_type_description
_atom_type_scat_dispersion_real
_atom_type_scat_dispersion_imag
_atom_type_scat_source
C C 0.0033 0.0016 'International Tables Vol C Tables 4.2.6.8 and 6.1.1.4'
H H 0.0000 0.0000 'International Tables Vol C Tables 4.2.6.8 and 6.1.1.4'
N N 0.0061 0.0033 'International Tables Vol C Tables 4.2.6.8 and 6.1.1.4'
O O 0.0106 0.0060 'International Tables Vol C Tables 4.2.6.8 and 6.1.1.4'
F F 0.0171 0.0103 'International Tables Vol C Tables 4.2.6.8 and 6.1.1.4'
P P 0.1023 0.0942 'International Tables Vol C Tables 4.2.6.8 and 6.1.1.4'
S S 0.1246 0.1234 'International Tables Vol C Tables 4.2.6.8 and 6.1.1.4'

loop_
_geom_angle_atom_site_label_1
_geom_angle_atom_site_label_2
_geom_angle_atom_site_label_3
_geom_angle
N1 C1 N2 110.9(3)
N1 C1 H1 124.6
N2 C1 H1 124.6
C3 C2 N1 107.4(3)
C3 C2 H2 126.3
N1 C2 H2 126.3
C2 C3 N2 108.1(3)
C2 C3 H3 126.0
N2 C3 H3 126.0
C5 C4 C6 109.1(4)
C5 C4 C7 108.9(4)
C6 C4 C7 108.1(4)
C5 C4 P1 106.3(3)
C6 C4 P1 104.8(3)
C7 C4 P1 119.2(3)
C4 C5 H5A 109.5
C4 C5 H5B 109.5
H5A C5 H5B 109.5
C4 C5 H5C 109.5
H5A C5 H5C 109.5
H5B C5 H5C 109.5
C4 C6 H6A 109.5
C4 C6 H6B 109.5
H6A C6 H6B 109.5
C4 C6 H6C 109.5
H6A C6 H6C 109.5
H6B C6 H6C 109.5
C4 C7 H7A 109.5
C4 C7 H7B 109.5
H7A C7 H7B 109.5
C4 C7 H7C 109.5
H7A C7 H7C 109.5
H7B C7 H7C 109.5
C11 C8 C9B 87.6(6)
C11 C8 C10B 126.1(6)
C9B C8 C10B 111.7(7)
C11 C8 C10 110.2(5)
C9B C8 C10 123.7(7)
C9B C8 C11B 108.9(7)
C10B C8 C11B 108.2(6)
C10 C8 C11B 90.7(6)
C11 C8 C9 109.7(6)
C10B C8 C9 90.0(6)
C10 C8 C9 105.0(6)
C11B C8 C9 128.6(6)
C11 C8 P1 120.1(4)
C9B C8 P1 107.1(5)
C10B C8 P1 102.1(5)
C10 C8 P1 107.9(5)
C11B C8 P1 118.7(5)
C9 C8 P1 102.7(4)
C8 C9 H9A 109.5
C8 C9 H9B 109.5
C8 C9 H9C 109.5
C8 C10 H10A 109.5
C8 C10 H10B 109.5
C8 C10 H10C 109.5
C8 C11 H11A 109.5
C8 C11 H11B 109.5
C8 C11 H11C 109.5
C8 C9B H9D 109.5
C8 C9B H9E 109.5
H9D C9B H9E 109.5
C8 C9B H9F 109.5
H9D C9B H9F 109.5
H9E C9B H9F 109.5
C8 C10B H10D 109.5
C8 C10B H10E 109.5
H10D C10B H10E 109.5
C8 C10B H10F 109.5
H10D C10B H10F 109.5
H10E C10B H10F 109.5
C8 C11B H11D 109.5
C8 C11B H11E 109.5
H11D C11B H11E 109.5
C8 C11B H11F 109.5
H11D C11B H11F 109.5
H11E C11B H11F 109.5
C14 C12 C13 109.8(5)
C14 C12 C15 108.4(4)
C13 C12 C15 107.9(4)
C14 C12 P2 105.9(4)
C13 C12 P2 105.9(3)
C15 C12 P2 118.9(3)
C12 C13 H13A 109.5
C12 C13 H13B 109.5
H13A C13 H13B 109.5
C12 C13 H13C 109.5
H13A C13 H13C 109.5
H13B C13 H13C 109.5
C12 C14 H14A 109.5
C12 C14 H14B 109.5
H14A C14 H14B 109.5
C12 C14 H14C 109.5
H14A C14 H14C 109.5
H14B C14 H14C 109.5
C12 C15 H15A 109.5
C12 C15 H15B 109.5
H15A C15 H15B 109.5
C12 C15 H15C 109.5
H15A C15 H15C 109.5
H15B C15 H15C 109.5
C19 C16 C17 108.7(4)
C19 C16 C18 109.0(4)
C17 C16 C18 108.1(4)
C19 C16 P2 104.6(3)
C17 C16 P2 105.5(3)
C18 C16 P2 120.5(3)
C16 C17 H17A 109.5
C16 C17 H17B 109.5
H17A C17 H17B 109.5
C16 C17 H17C 109.5
H17A C17 H17C 109.5
H17B C17 H17C 109.5
C16 C18 H18A 109.5
C16 C18 H18B 109.5
H18A C18 H18B 109.5
C16 C18 H18C 109.5
H18A C18 H18C 109.5
H18B C18 H18C 109.5
C16 C19 H19A 109.5
C16 C19 H19B 109.5
H19A C19 H19B 109.5
C16 C19 H19C 109.5
H19A C19 H19C 109.5
H19B C19 H19C 109.5
F3 C20 F2 108.1(4)
F3 C20 F1 105.8(4)
F2 C20 F1 105.7(4)
F3 C20 S1 112.3(3)
F2 C20 S1 113.5(3)
F1 C20 S1 110.9(3)
C1 N1 C2 107.5(3)
C1 N1 P1 119.6(2)
C2 N1 P1 133.0(3)
C1 N2 C3 106.2(3)
C1 N2 P2 119.8(2)
C3 N2 P2 134.0(3)
N1 P1 C4 100.88(16)
N1 P1 C8 101.35(16)
C4 P1 C8 113.36(18)
N2 P2 C12 100.90(18)
N2 P2 C16 101.05(17)
C12 P2 C16 113.59(18)
O2 S1 O3 114.8(2)
O2 S1 O1 116.6(2)
O3 S1 O1 114.1(2)
O2 S1 C20 103.1(2)
O3 S1 C20 102.8(2)
O1 S1 C20 102.8(2)

loop_
_geom_bond_atom_site_label_1
_geom_bond_atom_site_label_2
_geom_bond_distance
C1 N1 1.320(4)
C1 N2 1.331(4)
C1 H1 0.9500
C2 C3 1.330(5)
C2 N1 1.395(4)
C2 H2 0.9500
C3 N2 1.406(4)
C3 H3 0.9500
C4 C5 1.530(6)
C4 C6 1.537(6)
C4 C7 1.549(6)
C4 P1 1.849(4)
C5 H5A 0.9800
C5 H5B 0.9800
C5 H5C 0.9800
C6 H6A 0.9800
C6 H6B 0.9800
C6 H6C 0.9800
C7 H7A 0.9800
C7 H7B 0.9800
C7 H7C 0.9800
C8 C11 1.478(11)
C8 C9B 1.527(13)
C8 C10B 1.536(15)
C8 C10 1.557(12)
C8 C11B 1.561(13)
C8 C9 1.562(11)
C8 P1 1.875(4)
C9 H9A 0.9800
C9 H9B 0.9800
C9 H9C 0.9800
C10 H10A 0.9800
C10 H10B 0.9800
C10 H10C 0.9800
C11 H11A 0.9800
C11 H11B 0.9800
C11 H11C 0.9800
C9B H9D 0.9800
C9B H9E 0.9800
C9B H9F 0.9800
C10B H10D 0.9800
C10B H10E 0.9800
C10B H10F 0.9800
C11B H11D 0.9800
C11B H11E 0.9800
C11B H11F 0.9800
C12 C14 1.528(7)
C12 C13 1.528(7)
C12 C15 1.530(6)
C12 P2 1.857(4)
C13 H13A 0.9800
C13 H13B 0.9800
C13 H13C 0.9800
C14 H14A 0.9800
C14 H14B 0.9800
C14 H14C 0.9800
C15 H15A 0.9800
C15 H15B 0.9800
C15 H15C 0.9800
C16 C19 1.524(6)
C16 C17 1.527(6)
C16 C18 1.527(6)
C16 P2 1.868(4)
C17 H17A 0.9800
C17 H17B 0.9800
C17 H17C 0.9800
C18 H18A 0.9800
C18 H18B 0.9800
C18 H18C 0.9800
C19 H19A 0.9800
C19 H19B 0.9800
C19 H19C 0.9800
C20 F3 1.307(5)
C20 F2 1.324(5)
C20 F1 1.336(5)
C20 S1 1.799(4)
N1 P1 1.795(3)
N2 P2 1.784(3)
O1 S1 1.436(3)
O2 S1 1.423(3)
O3 S1 1.435(3)

loop_
_geom_torsion_atom_site_label_1
_geom_torsion_atom_site_label_2
_geom_torsion_atom_site_label_3
_geom_torsion_atom_site_label_4
_geom_torsion
N1 C2 C3 N2 -0.1(4)
N2 C1 N1 C2 1.2(4)
N2 C1 N1 P1 -178.4(2)
C3 C2 N1 C1 -0.7(4)
C3 C2 N1 P1 178.9(3)
N1 C1 N2 C3 -1.3(4)
N1 C1 N2 P2 177.7(2)
C2 C3 N2 C1 0.8(4)
C2 C3 N2 P2 -178.0(3)
C1 N1 P1 C4 -122.7(3)
C2 N1 P1 C4 57.8(4)
C1 N1 P1 C8 120.5(3)
C2 N1 P1 C8 -59.0(4)
C5 C4 P1 N1 52.0(3)
C6 C4 P1 N1 167.5(3)
C7 C4 P1 N1 -71.4(3)
C5 C4 P1 C8 159.5(3)
C6 C4 P1 C8 -85.0(3)
C7 C4 P1 C8 36.1(4)
C11 C8 P1 N1 45.5(5)
C9B C8 P1 N1 -51.8(5)
C10B C8 P1 N1 -169.3(5)
C10 C8 P1 N1 172.9(4)
C11B C8 P1 N1 71.9(6)
C9 C8 P1 N1 -76.5(4)
C11 C8 P1 C4 -61.7(5)
C9B C8 P1 C4 -159.1(5)
C10B C8 P1 C4 83.4(5)
C10 C8 P1 C4 65.7(4)
C11B C8 P1 C4 -35.3(6)
C9 C8 P1 C4 176.2(4)
C1 N2 P2 C12 119.1(3)
C3 N2 P2 C12 -62.2(4)
C1 N2 P2 C16 -124.0(3)
C3 N2 P2 C16 54.7(4)
C14 C12 P2 N2 -167.6(3)
C13 C12 P2 N2 -51.1(4)
C15 C12 P2 N2 70.3(4)
C14 C12 P2 C16 85.1(4)
C13 C12 P2 C16 -158.4(3)
C15 C12 P2 C16 -37.0(5)
C19 C16 P2 N2 63.1(4)
C17 C16 P2 N2 177.7(3)
C18 C16 P2 N2 -59.8(4)
C19 C16 P2 C12 170.3(3)
C17 C16 P2 C12 -75.1(4)
C18 C16 P2 C12 47.4(4)
F3 C20 S1 O2 56.9(4)
F2 C20 S1 O2 179.9(4)
F1 C20 S1 O2 -61.2(4)
F3 C20 S1 O3 -62.7(4)
F2 C20 S1 O3 60.3(4)
F1 C20 S1 O3 179.2(3)
F3 C20 S1 O1 178.5(3)
F2 C20 S1 O1 -58.4(4)
F1 C20 S1 O1 60.4(4)

loop_
_platon_squeeze_void_nr
_platon_squeeze_void_average_x
_platon_squeeze_void_average_y
_platon_squeeze_void_average_z
_platon_squeeze_void_volume
_platon_squeeze_void_count_electrons
1 0.000 0.000 0.500 188.2 42.5
2 0.000 0.500 1.000 188.2 42.2
